data_7032759
loop_
_publ_author_name
'Wang, Yong'
'Ma, Xiao'
'Hu, Shengmin'
'Wen, Yuehong'
'Xue, Zhenzhen'
'Zhu, Xiaoquan'
'Zhang, Xudong'
'Sheng, Tianlu'
'Wu, Xintao'

_publ_section_title
;
 Syntheses, crystal structures, MMCT and magnetic properties of four
 one-dimensional cyanide-bridged complexes comprised of M(II)-CN-Fe(III)
 (M = Fe, Ru, Os).
;
_journal_issue 46
_journal_name_full 'Dalton transactions (Cambridge, England : 2003)'
_journal_page_first 17453
_journal_page_last 17462
_journal_paper_doi 10.1039/c4dt02272f
_journal_volume 43
_journal_year 2014
_chemical_formula_sum 'C48 H44 F6 Fe2 N10 O5 P'
_chemical_formula_weight 1097.60
_chemical_name_systematic
; 
 ? 
;
_space_group_IT_number 14
_symmetry_cell_setting monoclinic
_symmetry_space_group_name_Hall '-P 2yn'
_symmetry_space_group_name_H-M 'P 1 21/n 1'
_atom_sites_solution_hydrogens geom
_atom_sites_solution_primary direct
_atom_sites_solution_secondary difmap
_audit_creation_method SHELXL-97
_cell_angle_alpha 90.00
_cell_angle_beta 105.667(7)
_cell_angle_gamma 90.00
_cell_formula_units_Z 4
_cell_length_a 16.747(7)
_cell_length_b 13.494(5)
_cell_length_c 22.504(10)
_cell_measurement_reflns_used 9103
_cell_measurement_temperature 123(2)
_cell_measurement_theta_max 27.5555
_cell_measurement_theta_min 3.2726
_cell_volume 4897(3)
_computing_cell_refinement 'CrystalClear (Rigaku Inc., 2008)'
_computing_data_collection 'CrystalClear (Rigaku Inc., 2008)'
_computing_data_reduction 'CrystalClear (Rigaku Inc., 2008)'
_computing_molecular_graphics 'Bruker SHELXTL'
_computing_publication_material 'Bruker SHELXTL'
_computing_structure_refinement 'SHELXL-97 (Sheldrick, 2008)'
_computing_structure_solution 'SHELXS-97 (Sheldrick, 2008)'
_diffrn_ambient_temperature 123(2)
_diffrn_detector_area_resol_mean 14.6306
_diffrn_measured_fraction_theta_full 0.997
_diffrn_measured_fraction_theta_max 0.997
_diffrn_measurement_device_type Saturn724+
_diffrn_measurement_method CCD_Profile_fitting
_diffrn_radiation_monochromator graphite
_diffrn_radiation_source 'fine-focus sealed tube'
_diffrn_radiation_type MoK\a
_diffrn_radiation_wavelength 0.71073
_diffrn_reflns_av_R_equivalents 0.0558
_diffrn_reflns_av_sigmaI/netI 0.0692
_diffrn_reflns_limit_h_max 21
_diffrn_reflns_limit_h_min -21
_diffrn_reflns_limit_k_max 13
_diffrn_reflns_limit_k_min -17
_diffrn_reflns_limit_l_max 29
_diffrn_reflns_limit_l_min -29
_diffrn_reflns_number 37512
_diffrn_reflns_theta_full 27.50
_diffrn_reflns_theta_max 27.50
_diffrn_reflns_theta_min 3.20
_exptl_absorpt_coefficient_mu 0.706
_exptl_absorpt_correction_T_max 0.868
_exptl_absorpt_correction_T_min 0.809
_exptl_absorpt_correction_type multi-scan
_exptl_absorpt_process_details 'RIGAKU/MSC(2004), CrystalClear Version 1.3.6'
_exptl_crystal_colour purple
_exptl_crystal_density_diffrn 1.489
_exptl_crystal_density_method 'not measured'
_exptl_crystal_description Prism
_exptl_crystal_F_000 2252
_exptl_crystal_size_max 0.3000
_exptl_crystal_size_mid 0.2500
_exptl_crystal_size_min 0.2000
_refine_diff_density_max 0.532
_refine_diff_density_min -0.329
_refine_diff_density_rms 0.064
_refine_ls_extinction_method none
_refine_ls_goodness_of_fit_ref 1.033
_refine_ls_hydrogen_treatment mixed
_refine_ls_matrix_type full
_refine_ls_number_parameters 704
_refine_ls_number_reflns 11222
_refine_ls_number_restraints 40
_refine_ls_restrained_S_all 1.046
_refine_ls_R_factor_all 0.1109
_refine_ls_R_factor_gt 0.0644
_refine_ls_shift/su_max 0.001
_refine_ls_shift/su_mean 0.000
_refine_ls_structure_factor_coef Fsqd
_refine_ls_weighting_details 'calc w=1/[\s^2^(Fo^2^)+(0.0524P)^2^+5.5848P] where P=(Fo^2^+2Fc^2^)/3'
_refine_ls_weighting_scheme calc
_refine_ls_wR_factor_gt 0.1300
_refine_ls_wR_factor_ref 0.1570
_reflns_number_gt 7108
_reflns_number_total 11222
_reflns_threshold_expression >2sigma(I)
_cod_data_source_file c4dt02272f2.cif
_cod_data_source_block a
_cod_depositor_comments
;
The following automatic conversions were performed:

'_exptl_absorpt_correction_type' value 'Multi-scan' changed to
'multi-scan' according to
/usr/data/users/saulius/crontab/automatic-downloads/rss-feeds/RSC/lib/dictionaries/cif_core.dic
dictionary named 'cif_core.dic' version 2.4.2 from 2011-04-26.

Automatic conversion script
Id: cif_fix_values 2827 2014-09-09 07:05:25Z andrius 

 Adding full bibliography for 7032756--7032760.cif.
;
_cod_original_cell_volume 4897(4)
_cod_original_sg_symbol_H-M P21/n
_cod_database_code 7032759

loop_
_symmetry_equiv_pos_as_xyz
'x, y, z'
'-x+1/2, y+1/2, -z+1/2'
'-x, -y, -z'
'x-1/2, -y-1/2, z-1/2'

loop_
_atom_site_label
_atom_site_type_symbol
_atom_site_fract_x
_atom_site_fract_y
_atom_site_fract_z
_atom_site_U_iso_or_equiv
_atom_site_adp_type
_atom_site_occupancy
_atom_site_symmetry_multiplicity
_atom_site_calc_flag
_atom_site_refinement_flags
_atom_site_disorder_assembly
_atom_site_disorder_group
Fe1 Fe 0.75370(3) -0.10314(4) -0.41571(2) 0.03864(15) Uani 1 1 d . . .
Fe2 Fe 0.73096(3) 0.19833(4) -0.28255(2) 0.04116(15) Uani 1 1 d . . .
C1 C 0.7299(2) 0.0163(3) -0.38004(17) 0.0421(9) Uani 1 1 d . . .
C2 C 0.7488(2) -0.1664(3) -0.34202(18) 0.0428(9) Uani 1 1 d . . .
C26 C 0.8123(3) 0.0051(3) -0.5136(2) 0.0632(12) Uani 1 1 d . . .
H26A H 0.8657 0.0043 -0.4873 0.076 Uiso 1 1 calc R . .
C25 C 0.7985(4) 0.0508(4) -0.5719(2) 0.0783(15) Uani 1 1 d . . .
H25A H 0.8427 0.0787 -0.5837 0.094 Uiso 1 1 calc R . .
C24 C 0.7205(4) 0.0542(4) -0.6109(2) 0.0796(16) Uani 1 1 d . . .
H24A H 0.7112 0.0850 -0.6492 0.095 Uiso 1 1 calc R . .
C22 C 0.6548(3) 0.0112(4) -0.5931(2) 0.0658(13) Uani 1 1 d . . .
C23 C 0.6736(3) -0.0340(3) -0.53493(17) 0.0498(10) Uani 1 1 d . . .
C21 C 0.5697(4) 0.0097(4) -0.6295(2) 0.0788(16) Uani 1 1 d . . .
H21A H 0.5554 0.0412 -0.6676 0.095 Uiso 1 1 calc R . .
C20 C 0.5107(4) -0.0359(4) -0.6098(2) 0.0784(16) Uani 1 1 d . . .
H20A H 0.4565 -0.0352 -0.6348 0.094 Uiso 1 1 calc R . .
C18 C 0.5283(3) -0.0857(3) -0.5517(2) 0.0594(12) Uani 1 1 d . . .
C19 C 0.6105(2) -0.0820(3) -0.51425(18) 0.0483(10) Uani 1 1 d . . .
C17 C 0.4711(3) -0.1380(4) -0.5287(3) 0.0686(14) Uani 1 1 d . . .
H17A H 0.4162 -0.1434 -0.5521 0.082 Uiso 1 1 calc R . .
C16 C 0.4957(3) -0.1805(4) -0.4728(3) 0.0675(13) Uani 1 1 d . . .
H16A H 0.4578 -0.2153 -0.4573 0.081 Uiso 1 1 calc R . .
C15 C 0.5777(2) -0.1723(3) -0.4380(2) 0.0562(11) Uani 1 1 d . . .
H15A H 0.5932 -0.2020 -0.3993 0.067 Uiso 1 1 calc R . .
C14 C 0.9169(3) -0.0148(3) -0.3467(2) 0.0589(11) Uani 1 1 d . . .
H14A H 0.8885 0.0420 -0.3408 0.071 Uiso 1 1 calc R . .
C13 C 1.0027(3) -0.0192(4) -0.3200(2) 0.0687(13) Uani 1 1 d . . .
H13A H 1.0303 0.0342 -0.2973 0.082 Uiso 1 1 calc R . .
C12 C 1.0456(3) -0.1025(4) -0.3273(2) 0.0691(13) Uani 1 1 d . . .
H12A H 1.1024 -0.1063 -0.3092 0.083 Uiso 1 1 calc R . .
C10 C 1.0038(2) -0.1817(4) -0.3620(2) 0.0560(11) Uani 1 1 d . . .
C11 C 0.9181(2) -0.1711(3) -0.38771(17) 0.0442(9) Uani 1 1 d . . .
C9 C 1.0415(3) -0.2728(4) -0.3723(2) 0.0724(14) Uani 1 1 d . . .
H9A H 1.0983 -0.2812 -0.3558 0.087 Uiso 1 1 calc R . .
C8 C 0.9967(3) -0.3462(4) -0.4053(2) 0.0743(15) Uani 1 1 d . . .
H8A H 1.0231 -0.4048 -0.4107 0.089 Uiso 1 1 calc R . .
C6 C 0.9101(3) -0.3371(3) -0.4323(2) 0.0578(11) Uani 1 1 d . . .
C7 C 0.8714(2) -0.2490(3) -0.42296(17) 0.0458(9) Uani 1 1 d . . .
C5 C 0.8592(3) -0.4104(4) -0.4680(2) 0.0726(14) Uani 1 1 d . . .
H5A H 0.8817 -0.4704 -0.4759 0.087 Uiso 1 1 calc R . .
C4 C 0.7763(3) -0.3926(3) -0.4911(2) 0.0730(14) Uani 1 1 d . . .
H4A H 0.7423 -0.4404 -0.5149 0.088 Uiso 1 1 calc R . .
C3 C 0.7428(3) -0.3030(3) -0.4790(2) 0.0564(11) Uani 1 1 d . . .
H3A H 0.6862 -0.2922 -0.4954 0.068 Uiso 1 1 calc R . .
C27 C 0.5653(2) 0.2851(3) -0.32967(18) 0.0476(10) Uani 1 1 d . A .
C28 C 0.5159(3) 0.3572(3) -0.3675(2) 0.0634(12) Uani 1 1 d . . .
H28A H 0.5390 0.3976 -0.3921 0.076 Uiso 1 1 calc R . .
C29 C 0.4343(3) 0.3688(5) -0.3687(3) 0.0876(18) Uani 1 1 d . . .
H29A H 0.4029 0.4178 -0.3934 0.105 Uiso 1 1 calc R . .
C30 C 0.3978(3) 0.3086(5) -0.3337(3) 0.094(2) Uani 1 1 d . . .
H30A H 0.3421 0.3167 -0.3353 0.113 Uiso 1 1 calc R . .
C31 C 0.4439(3) 0.2375(4) -0.2968(3) 0.0816(16) Uani 1 1 d . . .
H31A H 0.4192 0.1968 -0.2735 0.098 Uiso 1 1 calc R . .
C32 C 0.5283(3) 0.2251(3) -0.2936(2) 0.0542(10) Uani 1 1 d . . .
C33 C 0.5714(3) 0.1470(3) -0.2538(2) 0.0604(12) Uani 1 1 d . A .
H33A H 0.5415 0.1106 -0.2320 0.073 Uiso 1 1 calc R . .
C34A C 0.6874(8) 0.0581(13) -0.1928(8) 0.071(4) Uani 0.62(3) 1 d P A 1
H34A H 0.6494 0.0061 -0.1884 0.085 Uiso 0.62(3) 1 calc PR A 1
H34B H 0.7028 0.0961 -0.1548 0.085 Uiso 0.62(3) 1 calc PR A 1
C34B C 0.6804(13) 0.0224(18) -0.2219(16) 0.069(6) Uani 0.38(3) 1 d P A 2
H34C H 0.6483 -0.0053 -0.1959 0.083 Uiso 0.38(3) 1 calc PR A 2
H34D H 0.6789 -0.0230 -0.2556 0.083 Uiso 0.38(3) 1 calc PR A 2
C35A C 0.7649(15) 0.0134(13) -0.2065(10) 0.071(4) Uani 0.62(3) 1 d P A 1
H35A H 0.7995 -0.0194 -0.1703 0.086 Uiso 0.62(3) 1 calc PR A 1
H35B H 0.7496 -0.0339 -0.2401 0.086 Uiso 0.62(3) 1 calc PR A 1
C35B C 0.765(2) 0.042(2) -0.1867(16) 0.063(6) Uani 0.38(3) 1 d P A 2
H35C H 0.7937 -0.0200 -0.1743 0.076 Uiso 0.38(3) 1 calc PR A 2
H35D H 0.7648 0.0788 -0.1496 0.076 Uiso 0.38(3) 1 calc PR A 2
C36 C 0.8872(3) 0.1073(3) -0.2061(2) 0.0640(12) Uani 1 1 d . A .
H36A H 0.9154 0.0620 -0.1768 0.077 Uiso 1 1 calc R . .
C37 C 0.9365(3) 0.1794(3) -0.2275(2) 0.0594(12) Uani 1 1 d . . .
C38 C 1.0229(3) 0.1781(4) -0.2010(3) 0.0852(17) Uani 1 1 d . . .
H42A H 1.0451 0.1328 -0.1697 0.102 Uiso 1 1 calc R . .
C39 C 1.0742(4) 0.2404(5) -0.2193(4) 0.100(2) Uani 1 1 d . . .
H41A H 1.1310 0.2381 -0.2005 0.120 Uiso 1 1 calc R . .
C40 C 1.0431(3) 0.3072(5) -0.2656(3) 0.0884(19) Uani 1 1 d . . .
H40A H 1.0789 0.3495 -0.2786 0.106 Uiso 1 1 calc R . .
C41 C 0.9583(3) 0.3121(4) -0.2934(2) 0.0664(13) Uani 1 1 d . . .
H39A H 0.9378 0.3579 -0.3246 0.080 Uiso 1 1 calc R . .
C42 C 0.9029(2) 0.2481(3) -0.27450(19) 0.0517(10) Uani 1 1 d . A .
C43 C 0.7210(5) -0.2392(6) -0.0448(3) 0.138(3) Uani 1 1 d . . .
H43A H 0.7350 -0.2410 -0.0834 0.207 Uiso 1 1 calc R . .
H43B H 0.6651 -0.2160 -0.0514 0.207 Uiso 1 1 calc R . .
H43C H 0.7258 -0.3045 -0.0273 0.207 Uiso 1 1 calc R . .
C44 C 0.7648(6) -0.1617(6) 0.0552(3) 0.141(3) Uani 1 1 d . . .
H44A H 0.8053 -0.1163 0.0787 0.211 Uiso 1 1 calc R . .
H44B H 0.7707 -0.2247 0.0758 0.211 Uiso 1 1 calc R . .
H44C H 0.7102 -0.1361 0.0515 0.211 Uiso 1 1 calc R . .
C45 C 0.8339(5) -0.1309(6) -0.0217(5) 0.124(3) Uani 1 1 d . . .
H45A H 0.8370 -0.1410 -0.0619 0.149 Uiso 1 1 calc R . .
C46 C 0.0123(5) 0.1745(6) -0.4521(4) 0.141(3) Uani 1 1 d . . .
H46A H -0.0411 0.2015 -0.4728 0.211 Uiso 1 1 calc R . .
H46B H 0.0061 0.1269 -0.4220 0.211 Uiso 1 1 calc R . .
H46C H 0.0357 0.1428 -0.4817 0.211 Uiso 1 1 calc R . .
C47 C 0.1506(4) 0.2309(6) -0.3870(4) 0.137(3) Uani 1 1 d . . .
H47A H 0.1786 0.2908 -0.3700 0.206 Uiso 1 1 calc R . .
H47B H 0.1794 0.2006 -0.4137 0.206 Uiso 1 1 calc R . .
H47C H 0.1494 0.1861 -0.3541 0.206 Uiso 1 1 calc R . .
C48 C 0.0409(4) 0.3473(5) -0.4256(3) 0.0935(18) Uani 1 1 d . . .
H48A H 0.0792 0.3956 -0.4071 0.112 Uiso 1 1 calc R . .
N1 N 0.7169(2) 0.0868(3) -0.35494(15) 0.0508(8) Uani 1 1 d . . .
N2 N 0.7502(2) -0.2051(3) -0.29613(16) 0.0566(9) Uani 1 1 d . . .
N6 N 0.7517(2) -0.0366(2) -0.49530(14) 0.0462(8) Uani 1 1 d . . .
N5 N 0.63530(19) -0.1241(2) -0.45747(14) 0.0443(7) Uani 1 1 d . . .
N4 N 0.87427(18) -0.0886(2) -0.38038(14) 0.0437(7) Uani 1 1 d . . .
N3 N 0.78820(19) -0.2322(2) -0.44505(14) 0.0446(7) Uani 1 1 d . . .
N7 N 0.6476(2) 0.1240(3) -0.24617(17) 0.0572(9) Uani 1 1 d . . .
N8 N 0.8081(2) 0.0998(3) -0.22392(15) 0.0538(9) Uani 1 1 d . . .
N9 N 0.7766(3) -0.1734(3) -0.00320(19) 0.0704(11) Uani 1 1 d . . .
N10 N 0.0668(3) 0.2539(4) -0.4216(2) 0.0880(14) Uani 1 1 d . . .
O1 O 0.64339(16) 0.2767(2) -0.33106(12) 0.0486(7) Uani 1 1 d . . .
O2 O 0.82337(16) 0.2545(2) -0.30345(13) 0.0538(7) Uani 1 1 d . . .
O3 O 0.8874(3) -0.0744(5) 0.0147(4) 0.165(3) Uani 1 1 d . . .
O4 O -0.0291(4) 0.3746(4) -0.4515(3) 0.1374(19) Uani 1 1 d . . .
O5 O 1.0666(3) -0.0838(4) 0.0521(2) 0.1361(18) Uani 1 1 d . . .
P1 P 0.23077(7) 0.53197(10) -0.28585(6) 0.0648(3) Uani 1 1 d D . .
F1 F 0.1679(7) 0.5214(11) -0.3505(5) 0.123(5) Uani 0.50 1 d PD B 1
F2 F 0.1585(5) 0.5447(7) -0.2532(4) 0.101(3) Uani 0.50 1 d PD B 1
F3 F 0.2972(5) 0.5475(7) -0.2216(4) 0.107(3) Uani 0.50 1 d PD B 1
F4 F 0.3048(5) 0.5206(10) -0.3165(4) 0.095(3) Uani 0.50 1 d PD B 1
F1A F 0.2099(10) 0.4902(11) -0.3531(4) 0.149(5) Uani 0.50 1 d PD B 2
F2A F 0.1354(4) 0.5311(8) -0.2926(6) 0.110(3) Uani 0.50 1 d PDU B 2
F3A F 0.3240(5) 0.5300(11) -0.2841(6) 0.111(4) Uani 0.50 1 d PDU B 2
F4A F 0.2517(10) 0.5690(10) -0.2185(4) 0.157(5) Uani 0.50 1 d PDU B 2
F5 F 0.22726(19) 0.6457(2) -0.30350(19) 0.1121(12) Uani 1 1 d DU B .
F6 F 0.2340(2) 0.4187(2) -0.26737(19) 0.1098(12) Uani 1 1 d D B .

loop_
_atom_site_aniso_label
_atom_site_aniso_U_11
_atom_site_aniso_U_22
_atom_site_aniso_U_33
_atom_site_aniso_U_23
_atom_site_aniso_U_13
_atom_site_aniso_U_12
Fe1 0.0394(3) 0.0346(3) 0.0391(3) -0.0013(2) 0.0058(2) 0.0020(2)
Fe2 0.0430(3) 0.0385(3) 0.0399(3) -0.0028(2) 0.0074(2) 0.0028(2)
C1 0.041(2) 0.045(2) 0.0370(19) 0.0035(17) 0.0042(16) 0.0033(17)
C2 0.042(2) 0.038(2) 0.048(2) -0.0033(18) 0.0119(17) 0.0016(16)
C26 0.076(3) 0.057(3) 0.062(3) 0.000(2) 0.027(2) -0.004(2)
C25 0.105(4) 0.073(4) 0.069(3) 0.007(3) 0.045(3) -0.006(3)
C24 0.122(5) 0.075(4) 0.043(3) 0.006(2) 0.026(3) 0.019(3)
C22 0.097(4) 0.056(3) 0.042(2) 0.001(2) 0.014(2) 0.011(3)
C23 0.069(3) 0.041(2) 0.034(2) -0.0061(16) 0.0046(19) 0.012(2)
C21 0.105(4) 0.077(4) 0.038(2) -0.003(2) -0.010(3) 0.019(3)
C20 0.081(4) 0.076(4) 0.057(3) -0.013(3) -0.017(3) 0.019(3)
C18 0.062(3) 0.048(3) 0.054(3) -0.018(2) -0.008(2) 0.015(2)
C19 0.052(2) 0.039(2) 0.045(2) -0.0112(17) -0.0016(18) 0.0077(18)
C17 0.052(3) 0.056(3) 0.086(4) -0.026(3) -0.002(2) -0.003(2)
C16 0.047(3) 0.059(3) 0.090(4) -0.009(3) 0.007(2) -0.005(2)
C15 0.046(2) 0.051(3) 0.068(3) -0.002(2) 0.010(2) -0.0010(19)
C14 0.051(2) 0.060(3) 0.063(3) -0.014(2) 0.009(2) -0.007(2)
C13 0.052(3) 0.081(4) 0.066(3) -0.014(3) 0.004(2) -0.013(2)
C12 0.041(2) 0.096(4) 0.064(3) -0.003(3) 0.003(2) -0.002(2)
C10 0.043(2) 0.071(3) 0.052(2) 0.002(2) 0.0087(19) 0.006(2)
C11 0.040(2) 0.050(2) 0.043(2) 0.0019(17) 0.0111(16) 0.0064(17)
C9 0.050(3) 0.088(4) 0.074(3) 0.000(3) 0.009(2) 0.021(3)
C8 0.065(3) 0.073(4) 0.085(4) 0.005(3) 0.020(3) 0.034(3)
C6 0.061(3) 0.051(3) 0.063(3) 0.000(2) 0.019(2) 0.015(2)
C7 0.048(2) 0.045(2) 0.044(2) 0.0009(17) 0.0106(17) 0.0061(18)
C5 0.081(4) 0.046(3) 0.094(4) -0.012(3) 0.029(3) 0.015(2)
C4 0.076(3) 0.048(3) 0.092(4) -0.024(3) 0.018(3) -0.001(2)
C3 0.051(2) 0.041(2) 0.073(3) -0.012(2) 0.008(2) 0.0040(19)
C27 0.041(2) 0.044(2) 0.052(2) -0.0151(18) 0.0031(17) 0.0029(17)
C28 0.049(3) 0.058(3) 0.075(3) -0.010(2) 0.002(2) 0.012(2)
C29 0.051(3) 0.080(4) 0.118(5) -0.012(4) -0.001(3) 0.016(3)
C30 0.045(3) 0.104(5) 0.126(5) -0.025(4) 0.011(3) 0.010(3)
C31 0.052(3) 0.091(4) 0.105(4) -0.021(3) 0.026(3) -0.009(3)
C32 0.048(2) 0.054(3) 0.060(3) -0.014(2) 0.014(2) -0.001(2)
C33 0.060(3) 0.061(3) 0.064(3) -0.006(2) 0.023(2) -0.017(2)
C34A 0.093(8) 0.058(8) 0.059(7) 0.020(5) 0.017(6) -0.005(6)
C34B 0.083(12) 0.053(11) 0.073(14) 0.016(9) 0.025(10) -0.013(9)
C35A 0.100(9) 0.034(8) 0.079(10) 0.009(5) 0.023(8) 0.013(7)
C35B 0.082(12) 0.032(13) 0.076(17) 0.026(9) 0.022(13) 0.020(11)
C36 0.065(3) 0.056(3) 0.058(3) 0.002(2) -0.007(2) 0.016(2)
C37 0.045(2) 0.059(3) 0.063(3) -0.019(2) -0.004(2) 0.009(2)
C38 0.060(3) 0.075(4) 0.102(4) -0.014(3) -0.010(3) 0.012(3)
C39 0.054(3) 0.095(5) 0.139(6) -0.034(4) 0.007(4) -0.003(3)
C40 0.056(3) 0.090(4) 0.127(5) -0.046(4) 0.038(3) -0.020(3)
C41 0.052(3) 0.072(3) 0.080(3) -0.019(3) 0.027(2) -0.008(2)
C42 0.044(2) 0.055(3) 0.056(3) -0.022(2) 0.0138(19) 0.0005(19)
C43 0.158(7) 0.152(7) 0.098(5) -0.038(5) 0.025(5) -0.030(6)
C44 0.253(10) 0.105(6) 0.074(4) 0.003(4) 0.061(5) 0.000(6)
C45 0.132(7) 0.084(5) 0.180(8) 0.023(5) 0.084(6) 0.021(5)
C46 0.121(6) 0.105(6) 0.201(9) 0.020(6) 0.054(6) -0.015(5)
C47 0.106(5) 0.155(7) 0.142(7) -0.007(6) 0.020(5) 0.056(5)
C48 0.097(5) 0.084(5) 0.104(5) 0.000(4) 0.034(4) 0.014(4)
N1 0.057(2) 0.046(2) 0.0456(19) -0.0047(16) 0.0084(15) 0.0083(16)
N2 0.079(3) 0.044(2) 0.049(2) 0.0057(16) 0.0208(18) 0.0020(18)
N6 0.055(2) 0.0380(18) 0.0457(18) -0.0025(14) 0.0144(16) 0.0018(15)
N5 0.0439(18) 0.0357(18) 0.0488(19) -0.0045(14) 0.0048(14) 0.0024(14)
N4 0.0415(17) 0.0426(19) 0.0456(18) -0.0037(14) 0.0094(14) -0.0004(14)
N3 0.0446(18) 0.0419(19) 0.0450(18) -0.0019(14) 0.0082(14) 0.0017(14)
N7 0.063(2) 0.049(2) 0.060(2) 0.0072(17) 0.0171(18) -0.0061(17)
N8 0.062(2) 0.045(2) 0.048(2) 0.0026(16) 0.0043(17) 0.0077(17)
N9 0.080(3) 0.069(3) 0.061(3) 0.002(2) 0.018(2) -0.004(2)
N10 0.086(3) 0.087(4) 0.096(4) 0.004(3) 0.034(3) 0.007(3)
O1 0.0442(15) 0.0469(16) 0.0552(16) 0.0048(13) 0.0141(12) 0.0097(12)
O2 0.0428(15) 0.0643(19) 0.0523(16) 0.0030(14) 0.0094(13) -0.0010(13)
O3 0.109(4) 0.115(4) 0.280(8) -0.017(5) 0.067(5) -0.027(3)
O4 0.143(5) 0.120(4) 0.151(5) 0.010(3) 0.042(4) 0.035(4)
O5 0.141(4) 0.105(4) 0.146(4) 0.003(3) 0.010(3) -0.002(3)
P1 0.0492(7) 0.0643(8) 0.0775(9) 0.0100(7) 0.0114(6) 0.0045(6)
F1 0.100(7) 0.114(8) 0.115(9) -0.013(6) -0.041(6) 0.020(6)
F2 0.091(6) 0.124(7) 0.109(6) 0.020(6) 0.063(5) 0.035(5)
F3 0.094(6) 0.111(6) 0.087(6) -0.003(4) -0.027(5) 0.033(5)
F4 0.088(7) 0.118(7) 0.096(6) 0.018(6) 0.052(5) 0.028(6)
F1A 0.218(17) 0.144(12) 0.077(6) -0.014(6) 0.024(8) -0.045(10)
F2A 0.072(4) 0.110(5) 0.153(6) 0.027(5) 0.038(5) 0.003(4)
F3A 0.063(4) 0.107(6) 0.159(9) 0.033(7) 0.020(5) 0.002(4)
F4A 0.220(10) 0.143(8) 0.108(7) -0.029(6) 0.043(7) -0.030(8)
F5 0.081(2) 0.072(2) 0.175(3) 0.040(2) 0.020(2) 0.0112(17)
F6 0.099(2) 0.064(2) 0.168(4) 0.029(2) 0.040(2) 0.0048(17)

loop_
_atom_type_symbol
_atom_type_description
_atom_type_scat_dispersion_real
_atom_type_scat_dispersion_imag
_atom_type_scat_source
C C 0.0033 0.0016 'International Tables Vol C Tables 4.2.6.8 and 6.1.1.4'
H H 0.0000 0.0000 'International Tables Vol C Tables 4.2.6.8 and 6.1.1.4'
N N 0.0061 0.0033 'International Tables Vol C Tables 4.2.6.8 and 6.1.1.4'
O O 0.0106 0.0060 'International Tables Vol C Tables 4.2.6.8 and 6.1.1.4'
Fe Fe 0.3463 0.8444 'International Tables Vol C Tables 4.2.6.8 and 6.1.1.4'
P P 0.1023 0.0942 'International Tables Vol C Tables 4.2.6.8 and 6.1.1.4'
F F 0.0171 0.0103 'International Tables Vol C Tables 4.2.6.8 and 6.1.1.4'

loop_
_geom_angle_atom_site_label_1
_geom_angle_atom_site_label_2
_geom_angle_atom_site_label_3
_geom_angle
_geom_angle_site_symmetry_1
_geom_angle_site_symmetry_3
C2 Fe1 C1 87.03(16) . .
C2 Fe1 N4 88.47(14) . .
C1 Fe1 N4 93.10(14) . .
C2 Fe1 N5 94.45(15) . .
C1 Fe1 N5 91.39(14) . .
N4 Fe1 N5 174.77(13) . .
C2 Fe1 N6 176.67(15) . .
C1 Fe1 N6 92.46(14) . .
N4 Fe1 N6 94.85(13) . .
N5 Fe1 N6 82.27(14) . .
C2 Fe1 N3 88.94(15) . .
C1 Fe1 N3 173.89(14) . .
N4 Fe1 N3 82.20(13) . .
N5 Fe1 N3 93.50(13) . .
N6 Fe1 N3 91.83(13) . .
O2 Fe2 O1 101.00(12) . .
O2 Fe2 N7 168.83(13) . .
O1 Fe2 N7 89.90(14) . .
O2 Fe2 N8 90.23(14) . .
O1 Fe2 N8 168.77(14) . .
N7 Fe2 N8 78.87(15) . .
O2 Fe2 N2 90.79(13) . 2_654
O1 Fe2 N2 93.14(13) . 2_654
N7 Fe2 N2 86.12(14) . 2_654
N8 Fe2 N2 86.37(14) . 2_654
O2 Fe2 N1 91.23(13) . .
O1 Fe2 N1 92.52(12) . .
N7 Fe2 N1 90.73(14) . .
N8 Fe2 N1 87.47(13) . .
N2 Fe2 N1 173.52(13) 2_654 .
N1 C1 Fe1 176.1(3) . .
N2 C2 Fe1 176.5(4) . .
N6 C26 C25 122.0(5) . .
N6 C26 H26A 119.0 . .
C25 C26 H26A 119.0 . .
C24 C25 C26 120.1(5) . .
C24 C25 H25A 120.0 . .
C26 C25 H25A 120.0 . .
C25 C24 C22 119.6(5) . .
C25 C24 H24A 120.2 . .
C22 C24 H24A 120.2 . .
C24 C22 C23 117.0(5) . .
C24 C22 C21 125.4(5) . .
C23 C22 C21 117.6(5) . .
N6 C23 C22 123.6(4) . .
N6 C23 C19 116.0(3) . .
C22 C23 C19 120.3(4) . .
C20 C21 C22 121.7(5) . .
C20 C21 H21A 119.1 . .
C22 C21 H21A 119.1 . .
C21 C20 C18 122.1(5) . .
C21 C20 H20A 118.9 . .
C18 C20 H20A 118.9 . .
C17 C18 C19 117.0(4) . .
C17 C18 C20 125.8(5) . .
C19 C18 C20 117.2(5) . .
N5 C19 C18 123.3(4) . .
N5 C19 C23 115.7(3) . .
C18 C19 C23 121.0(4) . .
C16 C17 C18 119.7(4) . .
C16 C17 H17A 120.2 . .
C18 C17 H17A 120.2 . .
C17 C16 C15 120.0(5) . .
C17 C16 H16A 120.0 . .
C15 C16 H16A 120.0 . .
N5 C15 C16 123.2(4) . .
N5 C15 H15A 118.4 . .
C16 C15 H15A 118.4 . .
N4 C14 C13 122.8(4) . .
N4 C14 H14A 118.6 . .
C13 C14 H14A 118.6 . .
C12 C13 C14 119.6(4) . .
C12 C13 H13A 120.2 . .
C14 C13 H13A 120.2 . .
C13 C12 C10 119.8(4) . .
C13 C12 H12A 120.1 . .
C10 C12 H12A 120.1 . .
C12 C10 C11 117.1(4) . .
C12 C10 C9 125.0(4) . .
C11 C10 C9 118.0(4) . .
N4 C11 C10 123.8(4) . .
N4 C11 C7 116.0(3) . .
C10 C11 C7 120.2(4) . .
C8 C9 C10 121.3(4) . .
C8 C9 H9A 119.4 . .
C10 C9 H9A 119.4 . .
C9 C8 C6 121.9(4) . .
C9 C8 H8A 119.0 . .
C6 C8 H8A 119.0 . .
C7 C6 C5 116.7(4) . .
C7 C6 C8 118.1(4) . .
C5 C6 C8 125.2(4) . .
N3 C7 C6 123.8(4) . .
N3 C7 C11 115.8(3) . .
C6 C7 C11 120.5(4) . .
C4 C5 C6 119.4(4) . .
C4 C5 H5A 120.3 . .
C6 C5 H5A 120.3 . .
C5 C4 C3 120.1(4) . .
C5 C4 H4A 119.9 . .
C3 C4 H4A 119.9 . .
N3 C3 C4 122.6(4) . .
N3 C3 H3A 118.7 . .
C4 C3 H3A 118.7 . .
O1 C27 C32 124.0(4) . .
O1 C27 C28 118.0(4) . .
C32 C27 C28 118.0(4) . .
C29 C28 C27 120.7(5) . .
C29 C28 H28A 119.6 . .
C27 C28 H28A 119.6 . .
C28 C29 C30 121.0(5) . .
C28 C29 H29A 119.5 . .
C30 C29 H29A 119.5 . .
C31 C30 C29 119.7(5) . .
C31 C30 H30A 120.2 . .
C29 C30 H30A 120.2 . .
C30 C31 C32 120.7(6) . .
C30 C31 H31A 119.6 . .
C32 C31 H31A 119.6 . .
C27 C32 C31 119.8(5) . .
C27 C32 C33 123.7(4) . .
C31 C32 C33 116.5(5) . .
N7 C33 C32 125.0(4) . .
N7 C33 H33A 117.5 . .
C32 C33 H33A 117.5 . .
N7 C34A C35A 106.8(13) . .
N7 C34A H34A 110.4 . .
C35A C34A H34A 110.4 . .
N7 C34A H34B 110.4 . .
C35A C34A H34B 110.4 . .
H34A C34A H34B 108.6 . .
C35B C34B N7 104(2) . .
C35B C34B H34C 111.0 . .
N7 C34B H34C 111.0 . .
C35B C34B H34D 111.0 . .
N7 C34B H34D 111.0 . .
H34C C34B H34D 109.0 . .
N8 C35A C34A 104.1(14) . .
N8 C35A H35A 110.9 . .
C34A C35A H35A 110.9 . .
N8 C35A H35B 110.9 . .
C34A C35A H35B 110.9 . .
H35A C35A H35B 108.9 . .
C34B C35B N8 110(2) . .
C34B C35B H35C 109.6 . .
N8 C35B H35C 109.6 . .
C34B C35B H35D 109.6 . .
N8 C35B H35D 109.6 . .
H35C C35B H35D 108.1 . .
N8 C36 C37 125.9(4) . .
N8 C36 H36A 117.0 . .
C37 C36 H36A 117.0 . .
C42 C37 C38 118.9(5) . .
C42 C37 C36 123.2(4) . .
C38 C37 C36 117.8(5) . .
C39 C38 C37 122.1(6) . .
C39 C38 H42A 118.9 . .
C37 C38 H42A 118.9 . .
C38 C39 C40 120.1(6) . .
C38 C39 H41A 120.0 . .
C40 C39 H41A 120.0 . .
C39 C40 C41 120.4(6) . .
C39 C40 H40A 119.8 . .
C41 C40 H40A 119.8 . .
C40 C41 C42 120.7(5) . .
C40 C41 H39A 119.7 . .
C42 C41 H39A 119.7 . .
O2 C42 C37 124.1(4) . .
O2 C42 C41 118.0(4) . .
C37 C42 C41 117.9(4) . .
N9 C43 H43A 109.5 . .
N9 C43 H43B 109.5 . .
H43A C43 H43B 109.5 . .
N9 C43 H43C 109.5 . .
H43A C43 H43C 109.5 . .
H43B C43 H43C 109.5 . .
N9 C44 H44A 109.5 . .
N9 C44 H44B 109.5 . .
H44A C44 H44B 109.5 . .
N9 C44 H44C 109.5 . .
H44A C44 H44C 109.5 . .
H44B C44 H44C 109.5 . .
N9 C45 O3 120.9(8) . .
N9 C45 H45A 119.6 . .
O3 C45 H45A 119.6 . .
N10 C46 H46A 109.5 . .
N10 C46 H46B 109.5 . .
H46A C46 H46B 109.5 . .
N10 C46 H46C 109.5 . .
H46A C46 H46C 109.5 . .
H46B C46 H46C 109.5 . .
N10 C47 H47A 109.5 . .
N10 C47 H47B 109.5 . .
H47A C47 H47B 109.5 . .
N10 C47 H47C 109.5 . .
H47A C47 H47C 109.5 . .
H47B C47 H47C 109.5 . .
O4 C48 N10 125.0(7) . .
O4 C48 H48A 117.5 . .
N10 C48 H48A 117.5 . .
C1 N1 Fe2 159.2(3) . .
C2 N2 Fe2 167.2(3) . 2_644
C26 N6 C23 117.7(4) . .
C26 N6 Fe1 130.1(3) . .
C23 N6 Fe1 112.2(3) . .
C15 N5 C19 116.7(3) . .
C15 N5 Fe1 129.6(3) . .
C19 N5 Fe1 113.7(3) . .
C14 N4 C11 116.9(3) . .
C14 N4 Fe1 129.5(3) . .
C11 N4 Fe1 113.3(2) . .
C3 N3 C7 117.4(3) . .
C3 N3 Fe1 130.1(3) . .
C7 N3 Fe1 112.4(2) . .
C33 N7 C34A 117.6(6) . .
C33 N7 C34B 121.1(8) . .
C34A N7 C34B 30.5(8) . .
C33 N7 Fe2 126.0(3) . .
C34A N7 Fe2 113.9(5) . .
C34B N7 Fe2 111.3(8) . .
C36 N8 C35B 119.4(13) . .
C36 N8 C35A 121.2(9) . .
C35B N8 C35A 23.1(10) . .
C36 N8 Fe2 124.5(3) . .
C35B N8 Fe2 112.7(12) . .
C35A N8 Fe2 114.2(9) . .
C45 N9 C44 124.5(7) . .
C45 N9 C43 118.5(7) . .
C44 N9 C43 117.0(6) . .
C48 N10 C47 119.5(6) . .
C48 N10 C46 121.1(6) . .
C47 N10 C46 119.4(6) . .
C27 O1 Fe2 130.6(3) . .
C42 O2 Fe2 129.5(3) . .
F4A P1 F3A 91.2(7) . .
F4A P1 F1 149.9(7) . .
F3A P1 F1 116.4(7) . .
F4A P1 F2A 93.1(7) . .
F3A P1 F2A 175.8(7) . .
F1 P1 F2A 59.5(7) . .
F4A P1 F1A 177.7(8) . .
F3A P1 F1A 88.8(7) . .
F1 P1 F1A 31.1(6) . .
F2A P1 F1A 87.0(7) . .
F4A P1 F6 94.1(6) . .
F3A P1 F6 90.8(5) . .
F1 P1 F6 97.1(6) . .
F2A P1 F6 88.9(4) . .
F1A P1 F6 83.6(6) . .
F4A P1 F4 117.5(7) . .
F3A P1 F4 26.7(5) . .
F1 P1 F4 89.8(6) . .
F2A P1 F4 149.1(6) . .
F1A P1 F4 62.5(7) . .
F6 P1 F4 92.6(5) . .
F4A P1 F3 30.9(6) . .
F3A P1 F3 61.6(5) . .
F1 P1 F3 176.8(8) . .
F2A P1 F3 122.5(6) . .
F1A P1 F3 148.3(7) . .
F6 P1 F3 85.5(4) . .
F4 P1 F3 88.3(5) . .
F4A P1 F5 85.2(6) . .
F3A P1 F5 89.5(5) . .
F1 P1 F5 83.4(6) . .
F2A P1 F5 90.9(4) . .
F1A P1 F5 97.1(6) . .
F6 P1 F5 179.2(2) . .
F4 P1 F5 88.0(5) . .
F3 P1 F5 94.0(4) . .
F4A P1 F2 60.6(6) . .
F3A P1 F2 151.5(6) . .
F1 P1 F2 92.0(6) . .
F2A P1 F2 32.7(4) . .
F1A P1 F2 119.3(7) . .
F6 P1 F2 87.6(4) . .
F4 P1 F2 178.2(6) . .
F3 P1 F2 89.9(5) . .
F5 P1 F2 91.7(4) . .

loop_
_geom_bond_atom_site_label_1
_geom_bond_atom_site_label_2
_geom_bond_distance
_geom_bond_site_symmetry_2
Fe1 C2 1.886(4) .
Fe1 C1 1.890(4) .
Fe1 N4 1.970(3) .
Fe1 N5 1.972(3) .
Fe1 N6 1.996(3) .
Fe1 N3 2.002(3) .
Fe2 O2 1.893(3) .
Fe2 O1 1.896(3) .
Fe2 N7 2.060(4) .
Fe2 N8 2.063(3) .
Fe2 N2 2.152(4) 2_654
Fe2 N1 2.183(3) .
C1 N1 1.157(5) .
C2 N2 1.152(5) .
C26 N6 1.320(5) .
C26 C25 1.410(7) .
C26 H26A 0.9300 .
C25 C24 1.364(7) .
C25 H25A 0.9300 .
C24 C22 1.395(7) .
C24 H24A 0.9300 .
C22 C23 1.401(6) .
C22 C21 1.439(7) .
C23 N6 1.369(5) .
C23 C19 1.421(6) .
C21 C20 1.336(8) .
C21 H21A 0.9300 .
C20 C18 1.430(7) .
C20 H20A 0.9300 .
C18 C17 1.396(7) .
C18 C19 1.408(5) .
C19 N5 1.357(5) .
C17 C16 1.342(7) .
C17 H17A 0.9300 .
C16 C15 1.390(6) .
C16 H16A 0.9300 .
C15 N5 1.332(5) .
C15 H15A 0.9300 .
C14 N4 1.336(5) .
C14 C13 1.400(6) .
C14 H14A 0.9300 .
C13 C12 1.368(7) .
C13 H13A 0.9300 .
C12 C10 1.395(6) .
C12 H12A 0.9300 .
C10 C11 1.402(5) .
C10 C9 1.429(6) .
C11 N4 1.368(5) .
C11 C7 1.418(5) .
C9 C8 1.340(7) .
C9 H9A 0.9300 .
C8 C6 1.418(6) .
C8 H8A 0.9300 .
C6 C7 1.397(5) .
C6 C5 1.408(6) .
C7 N3 1.367(5) .
C5 C4 1.365(6) .
C5 H5A 0.9300 .
C4 C3 1.391(6) .
C4 H4A 0.9300 .
C3 N3 1.328(5) .
C3 H3A 0.9300 .
C27 O1 1.321(4) .
C27 C32 1.404(6) .
C27 C28 1.406(6) .
C28 C29 1.370(7) .
C28 H28A 0.9300 .
C29 C30 1.383(8) .
C29 H29A 0.9300 .
C30 C31 1.363(8) .
C30 H30A 0.9300 .
C31 C32 1.406(6) .
C31 H31A 0.9300 .
C32 C33 1.445(6) .
C33 N7 1.278(5) .
C33 H33A 0.9300 .
C34A N7 1.499(11) .
C34A C35A 1.54(3) .
C34A H34A 0.9700 .
C34A H34B 0.9700 .
C34B C35B 1.45(5) .
C34B N7 1.522(19) .
C34B H34C 0.9700 .
C34B H34D 0.9700 .
C35A N8 1.48(2) .
C35A H35A 0.9700 .
C35A H35B 0.9700 .
C35B N8 1.47(3) .
C35B H35C 0.9700 .
C35B H35D 0.9700 .
C36 N8 1.280(5) .
C36 C37 1.439(7) .
C36 H36A 0.9300 .
C37 C42 1.405(6) .
C37 C38 1.408(6) .
C38 C39 1.344(8) .
C38 H42A 0.9300 .
C39 C40 1.371(9) .
C39 H41A 0.9300 .
C40 C41 1.389(7) .
C40 H40A 0.9300 .
C41 C42 1.414(6) .
C41 H39A 0.9300 .
C42 O2 1.319(5) .
C43 N9 1.435(7) .
C43 H43A 0.9600 .
C43 H43B 0.9600 .
C43 H43C 0.9600 .
C44 N9 1.390(7) .
C44 H44A 0.9600 .
C44 H44B 0.9600 .
C44 H44C 0.9600 .
C45 N9 1.281(8) .
C45 O3 1.287(9) .
C45 H45A 0.9300 .
C46 N10 1.454(8) .
C46 H46A 0.9600 .
C46 H46B 0.9600 .
C46 H46C 0.9600 .
C47 N10 1.444(7) .
C47 H47A 0.9600 .
C47 H47B 0.9600 .
C47 H47C 0.9600 .
C48 O4 1.216(7) .
C48 N10 1.328(7) .
C48 H48A 0.9300 .
N2 Fe2 2.152(4) 2_644
P1 F4A 1.544(8) .
P1 F3A 1.551(7) .
P1 F1 1.555(8) .
P1 F2A 1.562(7) .
P1 F1A 1.563(8) .
P1 F6 1.581(3) .
P1 F4 1.581(7) .
P1 F3 1.582(6) .
P1 F5 1.583(3) .
P1 F2 1.586(6) .
